data_7109197
loop_
_publ_author_name
'Agnes Kozma'
'Jekaterina Petuskova'
'Christian W. Lehmann'
'Manuel Alcarazo'

_publ_section_title
;
 Synthesis, structure and reactivity of cyclopropenyl-1-ylidene stabilized
 S(II), Se(II) and Te(II) mono- and dications
;
_journal_name_full Chem.Commun.
_journal_page_first 4145
_journal_paper_doi 10.1039/c2cc36225b
_journal_volume 49
_journal_year 2013
_chemical_compound_source dichloromethane,diethylether
_chemical_formula_moiety 'C30 H56 N4 Se, C H2 Cl2, 2(B F4)'
_chemical_formula_sum 'C31 H58 B2 Cl2 F8 N4 Se'
_chemical_formula_weight 810.29
_chemical_name_systematic
;
?
;
_space_group_crystal_system orthorhombic
_space_group_IT_number 61
_space_group_name_Hall '-P 2ac 2ab'
_space_group_name_H-M_alt 'P b c a'
_symmetry_cell_setting orthorhombic
_symmetry_Int_Tables_number 61
_symmetry_space_group_name_Hall '-P 2ac 2ab'
_symmetry_space_group_name_H-M 'P b c a'
_atom_sites_solution_hydrogens geom
_atom_sites_solution_primary direct
_atom_sites_solution_secondary difmap
_audit_block_code PTA-PC-003-01
_audit_creation_date 2011-07-08
_audit_creation_method
;
Olex2 1.1
(compiled 2011.02.15 svn.r1672, GUI svn.r3494)
;
_cell_angle_alpha 90.00
_cell_angle_beta 90.00
_cell_angle_gamma 90.00
_cell_formula_units_Z 8
_cell_length_a 16.0030(6)
_cell_length_b 16.9693(7)
_cell_length_c 29.6752(12)
_cell_measurement_reflns_used 9596
_cell_measurement_temperature 100
_cell_measurement_theta_max 66.5042
_cell_measurement_theta_min 4.0789
_cell_volume 8058.6(6)
_computing_cell_refinement 'SAINT software (Bruker AXS, 2004)'
_computing_data_collection 'PROTEUM2 (Bruker AXS, 2008)'
_computing_data_reduction 'SAINT software (Bruker AXS, 2004)'
_computing_molecular_graphics 'DIAMOND (Crystal Impact GbR, 2005)'
_computing_publication_material
;
O. V. Dolomanov, L. J. Bourhis, R. J. Gildea, J. A. K. Howard and H. Puschmann,
OLEX2: a complete structure solution, refinement and analysis program.
J. Appl. Cryst. (2009). 42, 339-341.
;
_computing_structure_refinement 'SHELXL-97 (G. M. Sheldrick, 2008)'
_computing_structure_solution 'SHELXS-97 (G. M. Sheldrick, 2008)'
_diffrn_ambient_temperature 100
_diffrn_detector_area_resol_mean 66.67
_diffrn_measured_fraction_theta_full 0.993
_diffrn_measured_fraction_theta_max 0.993
_diffrn_measurement_device_type 'Bruker AXS X8 Proteum'
_diffrn_measurement_method 'CCD \f- and \w-scans'
_diffrn_radiation_monochromator 'focusing multilayer optic'
_diffrn_radiation_source '0.2 x 2mm^2^ focus rotating anode'
_diffrn_radiation_type Cu-K\a
_diffrn_radiation_wavelength 1.54184
_diffrn_reflns_av_R_equivalents 0.0501
_diffrn_reflns_av_unetI/netI 0.0145
_diffrn_reflns_limit_h_max 18
_diffrn_reflns_limit_h_min -18
_diffrn_reflns_limit_k_max 20
_diffrn_reflns_limit_k_min -20
_diffrn_reflns_limit_l_max 33
_diffrn_reflns_limit_l_min -35
_diffrn_reflns_number 175830
_diffrn_reflns_theta_full 67.28
_diffrn_reflns_theta_max 67.28
_diffrn_reflns_theta_min 2.98
_diffrn_source_current 30.0
_diffrn_source_power 1.2
_diffrn_source_voltage 40.0
_diffrn_standards_number 0
_exptl_absorpt_coefficient_mu 3.034
_exptl_absorpt_correction_T_max 0.74265
_exptl_absorpt_correction_T_min 0.62540
_exptl_absorpt_correction_type gaussian
_exptl_absorpt_process_details 'SADABS (Bruker AXS, 2008)'
_exptl_crystal_colour colorless
_exptl_crystal_colour_primary colourless
_exptl_crystal_density_diffrn 1.336
_exptl_crystal_description block
_exptl_crystal_F_000 3376
_exptl_crystal_size_max 0.24
_exptl_crystal_size_mid 0.23
_exptl_crystal_size_min 0.21
_refine_diff_density_max 0.711
_refine_diff_density_min -0.765
_refine_diff_density_rms 0.046
_refine_ls_extinction_method none
_refine_ls_goodness_of_fit_ref 1.025
_refine_ls_hydrogen_treatment constr
_refine_ls_matrix_type full
_refine_ls_number_parameters 449
_refine_ls_number_reflns 7176
_refine_ls_number_restraints 0
_refine_ls_restrained_S_all 1.025
_refine_ls_R_factor_all 0.0318
_refine_ls_R_factor_gt 0.0301
_refine_ls_shift/su_max 0.002
_refine_ls_shift/su_mean 0.000
_refine_ls_structure_factor_coef Fsqd
_refine_ls_weighting_details 'calc w=1/[\s^2^(Fo^2^)+(0.0345P)^2^+6.8041P] where P=(Fo^2^+2Fc^2^)/3'
_refine_ls_weighting_scheme calc
_refine_ls_wR_factor_gt 0.0747
_refine_ls_wR_factor_ref 0.0756
_reflns_number_gt 6719
_reflns_number_total 7176
_reflns_threshold_expression >2sigma(I)
_cod_data_source_file c2cc36225b.txt
_cod_data_source_block 7451sadabs
_cod_original_sg_symbol_Hall '-p 2ac 2ab'
_cod_original_sg_symbol_H-M Pbca
_cod_database_code 7109197

loop_
_space_group_symop_id
_space_group_symop_operation_xyz
1 'x, y, z'
2 '-x+1/2, -y, z+1/2'
3 'x+1/2, -y+1/2, -z'
4 '-x, y+1/2, -z+1/2'
5 '-x, -y, -z'
6 'x-1/2, y, -z-1/2'
7 '-x-1/2, y-1/2, z'
8 'x, -y-1/2, z-1/2'

loop_
_atom_site_label
_atom_site_type_symbol
_atom_site_fract_x
_atom_site_fract_y
_atom_site_fract_z
_atom_site_U_iso_or_equiv
_atom_site_adp_type
_atom_site_occupancy
_atom_site_symmetry_multiplicity
_atom_site_calc_flag
_atom_site_refinement_flags
Se1 Se 0.383082(10) 0.150924(10) 0.631639(6) 0.02139(6) Uani 1 1 d .
Cl1 Cl 0.63137(6) 0.61258(5) 0.64181(3) 0.0823(2) Uani 1 1 d .
Cl2 Cl 0.50610(4) 0.72887(4) 0.61746(2) 0.05487(15) Uani 1 1 d .
F1 F 0.67624(9) 0.49106(10) 0.73434(5) 0.0653(4) Uani 1 1 d .
F2 F 0.54406(8) 0.51242(8) 0.76004(5) 0.0508(3) Uani 1 1 d .
F3 F 0.65462(7) 0.52092(7) 0.80791(4) 0.0412(3) Uani 1 1 d .
F4 F 0.61380(8) 0.40280(7) 0.78055(5) 0.0503(3) Uani 1 1 d .
F5 F 0.66214(9) 0.72739(7) 0.50196(4) 0.0519(3) Uani 1 1 d .
F6 F 0.73399(9) 0.82583(9) 0.47011(6) 0.0693(4) Uani 1 1 d .
F7 F 0.59737(8) 0.84314(8) 0.48566(4) 0.0476(3) Uani 1 1 d .
F8 F 0.69099(12) 0.83665(10) 0.54243(5) 0.0841(6) Uani 1 1 d .
N1 N 0.58611(9) 0.00024(8) 0.63917(4) 0.0198(3) Uani 1 1 d .
N2 N 0.59081(9) 0.17383(8) 0.71329(5) 0.0230(3) Uani 1 1 d .
N3 N 0.33552(9) 0.38085(8) 0.59973(5) 0.0216(3) Uani 1 1 d .
N4 N 0.53460(9) 0.29129(8) 0.55538(5) 0.0225(3) Uani 1 1 d .
C1 C 0.49152(10) 0.12337(9) 0.65076(5) 0.0186(3) Uani 1 1 d .
C2 C 0.55512(10) 0.13309(9) 0.68142(5) 0.0186(3) Uani 1 1 d .
C3 C 0.55293(10) 0.06669(9) 0.65231(5) 0.0176(3) Uani 1 1 d .
C4 C 0.54810(11) -0.04543(10) 0.60137(6) 0.0228(3) Uani 1 1 d .
H4 H 0.5776 -0.0959 0.5996 0.027 Uiso 1 1 calc R
C5 C 0.56132(15) -0.00345(12) 0.55695(6) 0.0389(5) Uani 1 1 d .
H5A H 0.5274 0.0432 0.5561 0.058 Uiso 1 1 calc R
H5B H 0.5458 -0.0378 0.5326 0.058 Uiso 1 1 calc R
H5C H 0.6191 0.0108 0.5540 0.058 Uiso 1 1 calc R
C6 C 0.45692(12) -0.06333(12) 0.61023(8) 0.0388(5) Uani 1 1 d .
H6A H 0.4511 -0.0863 0.6396 0.058 Uiso 1 1 calc R
H6B H 0.4367 -0.0996 0.5879 0.058 Uiso 1 1 calc R
H6C H 0.4251 -0.0154 0.6088 0.058 Uiso 1 1 calc R
C7 C 0.65688(11) -0.03478(10) 0.66487(6) 0.0256(4) Uani 1 1 d .
H7 H 0.6772 0.0055 0.6858 0.031 Uiso 1 1 calc R
C8 C 0.72897(12) -0.05691(13) 0.63455(7) 0.0364(5) Uani 1 1 d .
H8A H 0.7128 -0.1001 0.6156 0.055 Uiso 1 1 calc R
H8B H 0.7760 -0.0721 0.6526 0.055 Uiso 1 1 calc R
H8C H 0.7439 -0.0125 0.6162 0.055 Uiso 1 1 calc R
C9 C 0.62600(14) -0.10360(13) 0.69281(7) 0.0433(5) Uani 1 1 d .
H9A H 0.5804 -0.0867 0.7115 0.065 Uiso 1 1 calc R
H9B H 0.6706 -0.1227 0.7115 0.065 Uiso 1 1 calc R
H9C H 0.6075 -0.1450 0.6732 0.065 Uiso 1 1 calc R
C10 C 0.67082(12) 0.14834(12) 0.73396(8) 0.0401(5) Uani 1 1 d .
H10 H 0.6928 0.1050 0.7156 0.048 Uiso 1 1 calc R
C11 C 0.73439(15) 0.21475(17) 0.73237(11) 0.0696(9) Uani 1 1 d .
H11A H 0.7410 0.2323 0.7018 0.104 Uiso 1 1 calc R
H11B H 0.7871 0.1962 0.7436 0.104 Uiso 1 1 calc R
H11C H 0.7153 0.2578 0.7506 0.104 Uiso 1 1 calc R
C12 C 0.65592(19) 0.11635(17) 0.78089(9) 0.0665(8) Uani 1 1 d .
H12A H 0.6349 0.1576 0.7999 0.100 Uiso 1 1 calc R
H12B H 0.7075 0.0969 0.7930 0.100 Uiso 1 1 calc R
H12C H 0.6159 0.0743 0.7795 0.100 Uiso 1 1 calc R
C13 C 0.54679(11) 0.24392(10) 0.73216(6) 0.0259(4) Uani 1 1 d .
H13 H 0.5795 0.2628 0.7579 0.031 Uiso 1 1 calc R
C14 C 0.46133(12) 0.22007(12) 0.74963(7) 0.0362(4) Uani 1 1 d .
H14A H 0.4359 0.2640 0.7647 0.054 Uiso 1 1 calc R
H14B H 0.4672 0.1771 0.7704 0.054 Uiso 1 1 calc R
H14C H 0.4268 0.2040 0.7248 0.054 Uiso 1 1 calc R
C15 C 0.54360(13) 0.31001(11) 0.69779(7) 0.0349(4) Uani 1 1 d .
H15A H 0.5994 0.3237 0.6889 0.052 Uiso 1 1 calc R
H15B H 0.5168 0.3552 0.7109 0.052 Uiso 1 1 calc R
H15C H 0.5126 0.2930 0.6719 0.052 Uiso 1 1 calc R
C21 C 0.41111(10) 0.24676(9) 0.60388(5) 0.0192(3) Uani 1 1 d .
C22 C 0.38888(10) 0.32325(10) 0.59442(5) 0.0190(3) Uani 1 1 d .
C23 C 0.46369(10) 0.29009(9) 0.57728(5) 0.0193(3) Uani 1 1 d .
C24 C 0.26728(11) 0.37118(11) 0.63358(6) 0.0257(4) Uani 1 1 d .
H24 H 0.2316 0.4180 0.6317 0.031 Uiso 1 1 calc R
C25 C 0.30415(13) 0.36910(13) 0.68072(6) 0.0369(5) Uani 1 1 d .
H25A H 0.2598 0.3695 0.7025 0.055 Uiso 1 1 calc R
H25B H 0.3391 0.4144 0.6851 0.055 Uiso 1 1 calc R
H25C H 0.3368 0.3221 0.6843 0.055 Uiso 1 1 calc R
C26 C 0.21276(12) 0.30014(11) 0.62332(7) 0.0353(4) Uani 1 1 d .
H26A H 0.1942 0.3026 0.5926 0.053 Uiso 1 1 calc R
H26B H 0.1652 0.3002 0.6430 0.053 Uiso 1 1 calc R
H26C H 0.2444 0.2528 0.6279 0.053 Uiso 1 1 calc R
C27 C 0.34054(11) 0.45520(10) 0.57335(6) 0.0252(4) Uani 1 1 d .
H27 H 0.3920 0.4530 0.5555 0.030 Uiso 1 1 calc R
C28 C 0.26768(13) 0.46090(12) 0.54052(7) 0.0368(5) Uani 1 1 d .
H28A H 0.2674 0.4154 0.5213 0.055 Uiso 1 1 calc R
H28B H 0.2736 0.5076 0.5225 0.055 Uiso 1 1 calc R
H28C H 0.2162 0.4633 0.5570 0.055 Uiso 1 1 calc R
C29 C 0.34684(14) 0.52674(11) 0.60397(7) 0.0387(5) Uani 1 1 d .
H29A H 0.2978 0.5299 0.6225 0.058 Uiso 1 1 calc R
H29B H 0.3513 0.5736 0.5860 0.058 Uiso 1 1 calc R
H29C H 0.3954 0.5219 0.6228 0.058 Uiso 1 1 calc R
C30 C 0.58108(11) 0.21561(10) 0.55196(6) 0.0260(4) Uani 1 1 d .
H30 H 0.5441 0.1739 0.5631 0.031 Uiso 1 1 calc R
C31 C 0.65800(12) 0.21652(12) 0.58204(7) 0.0348(4) Uani 1 1 d .
H31A H 0.6966 0.2556 0.5713 0.052 Uiso 1 1 calc R
H31B H 0.6842 0.1657 0.5814 0.052 Uiso 1 1 calc R
H31C H 0.6418 0.2289 0.6124 0.052 Uiso 1 1 calc R
C32 C 0.60148(13) 0.19661(12) 0.50310(7) 0.0352(4) Uani 1 1 d .
H32A H 0.5511 0.1978 0.4855 0.053 Uiso 1 1 calc R
H32B H 0.6260 0.1451 0.5013 0.053 Uiso 1 1 calc R
H32C H 0.6402 0.2349 0.4916 0.053 Uiso 1 1 calc R
C33 C 0.57041(12) 0.36436(10) 0.53569(6) 0.0294(4) Uani 1 1 d .
H33 H 0.6276 0.3519 0.5262 0.035 Uiso 1 1 calc R
C34 C 0.52241(14) 0.38789(11) 0.49366(7) 0.0373(5) Uani 1 1 d .
H34A H 0.5280 0.3474 0.4713 0.056 Uiso 1 1 calc R
H34B H 0.5444 0.4365 0.4821 0.056 Uiso 1 1 calc R
H34C H 0.4644 0.3946 0.5010 0.056 Uiso 1 1 calc R
C35 C 0.57651(13) 0.42893(11) 0.57096(7) 0.0357(4) Uani 1 1 d .
H35A H 0.5214 0.4445 0.5801 0.054 Uiso 1 1 calc R
H35B H 0.6053 0.4735 0.5585 0.054 Uiso 1 1 calc R
H35C H 0.6067 0.4096 0.5966 0.054 Uiso 1 1 calc R
C99 C 0.60881(17) 0.69466(18) 0.60836(10) 0.0611(7) Uani 1 1 d .
H99A H 0.6155 0.6808 0.5769 0.073 Uiso 1 1 calc R
H99B H 0.6481 0.7365 0.6152 0.073 Uiso 1 1 calc R
B1 B 0.62218(14) 0.48246(13) 0.76995(8) 0.0330(5) Uani 1 1 d .
B2 B 0.67054(14) 0.80893(14) 0.50033(8) 0.0354(5) Uani 1 1 d .

loop_
_atom_site_aniso_label
_atom_site_aniso_U_11
_atom_site_aniso_U_22
_atom_site_aniso_U_33
_atom_site_aniso_U_23
_atom_site_aniso_U_13
_atom_site_aniso_U_12
Se1 0.01644(10) 0.01831(10) 0.02943(11) 0.00566(7) -0.00221(7) -0.00045(6)
Cl1 0.0930(6) 0.0596(4) 0.0943(6) -0.0037(4) -0.0124(4) 0.0333(4)
Cl2 0.0530(3) 0.0559(3) 0.0557(3) -0.0069(3) -0.0062(3) 0.0145(3)
F1 0.0576(9) 0.0939(11) 0.0444(8) -0.0104(7) 0.0201(7) 0.0001(8)
F2 0.0429(7) 0.0515(7) 0.0580(8) 0.0007(6) -0.0024(6) 0.0158(6)
F3 0.0434(7) 0.0345(6) 0.0456(7) -0.0154(5) 0.0051(5) -0.0073(5)
F4 0.0615(8) 0.0277(6) 0.0618(8) -0.0100(6) -0.0226(7) 0.0020(5)
F5 0.0673(9) 0.0399(7) 0.0486(7) -0.0012(6) -0.0070(6) -0.0016(6)
F6 0.0417(8) 0.0601(9) 0.1061(12) 0.0188(9) 0.0159(8) 0.0049(7)
F7 0.0341(6) 0.0613(8) 0.0474(7) -0.0172(6) -0.0140(5) 0.0163(6)
F8 0.1074(13) 0.0773(11) 0.0677(10) -0.0426(9) -0.0569(10) 0.0482(10)
N1 0.0195(7) 0.0176(7) 0.0222(7) -0.0030(5) -0.0035(5) 0.0031(5)
N2 0.0188(7) 0.0228(7) 0.0274(7) -0.0078(6) -0.0035(6) 0.0006(6)
N3 0.0201(7) 0.0182(7) 0.0265(7) 0.0036(6) 0.0027(6) 0.0032(5)
N4 0.0197(7) 0.0196(7) 0.0283(7) 0.0022(6) 0.0050(6) 0.0002(5)
C1 0.0201(8) 0.0166(7) 0.0192(8) 0.0009(6) 0.0004(6) -0.0009(6)
C2 0.0170(8) 0.0171(7) 0.0216(8) 0.0007(6) 0.0021(6) -0.0005(6)
C3 0.0172(8) 0.0184(8) 0.0170(7) 0.0012(6) 0.0001(6) -0.0026(6)
C4 0.0246(9) 0.0177(8) 0.0262(8) -0.0053(7) -0.0049(7) 0.0018(7)
C5 0.0618(14) 0.0296(10) 0.0254(9) -0.0026(8) -0.0089(9) -0.0006(9)
C6 0.0270(10) 0.0362(11) 0.0531(12) -0.0181(10) -0.0035(9) -0.0036(8)
C7 0.0252(9) 0.0234(8) 0.0282(9) -0.0055(7) -0.0088(7) 0.0074(7)
C8 0.0210(9) 0.0420(11) 0.0461(11) -0.0017(9) -0.0023(8) 0.0056(8)
C9 0.0465(13) 0.0461(12) 0.0372(11) 0.0147(10) -0.0011(9) 0.0154(10)
C10 0.0258(10) 0.0413(11) 0.0531(13) -0.0225(10) -0.0175(9) 0.0104(8)
C11 0.0249(12) 0.0789(18) 0.105(2) -0.0423(17) -0.0114(13) -0.0073(12)
C12 0.0719(18) 0.0675(17) 0.0601(16) 0.0027(14) -0.0340(14) 0.0242(15)
C13 0.0272(9) 0.0224(8) 0.0279(9) -0.0099(7) -0.0034(7) 0.0026(7)
C14 0.0319(10) 0.0394(10) 0.0373(10) -0.0119(9) 0.0073(8) 0.0043(8)
C15 0.0427(11) 0.0247(9) 0.0373(10) -0.0053(8) -0.0071(9) -0.0003(8)
C21 0.0175(8) 0.0190(8) 0.0210(8) 0.0007(6) -0.0004(6) 0.0016(6)
C22 0.0184(8) 0.0201(8) 0.0186(8) 0.0007(6) -0.0015(6) -0.0022(6)
C23 0.0191(8) 0.0188(8) 0.0201(8) -0.0002(6) -0.0031(6) 0.0007(6)
C24 0.0209(9) 0.0248(9) 0.0313(9) 0.0053(7) 0.0069(7) 0.0057(7)
C25 0.0360(11) 0.0451(11) 0.0295(10) 0.0051(9) 0.0080(8) 0.0087(9)
C26 0.0217(9) 0.0300(10) 0.0542(12) 0.0067(9) 0.0085(8) 0.0026(8)
C27 0.0257(9) 0.0181(8) 0.0317(9) 0.0055(7) 0.0047(7) 0.0020(7)
C28 0.0347(11) 0.0350(10) 0.0408(11) 0.0133(9) -0.0024(9) 0.0056(8)
C29 0.0473(12) 0.0211(9) 0.0476(12) -0.0012(8) 0.0079(10) -0.0011(8)
C30 0.0228(9) 0.0212(8) 0.0339(9) 0.0025(7) 0.0066(7) 0.0037(7)
C31 0.0237(10) 0.0375(10) 0.0431(11) 0.0067(9) 0.0026(8) 0.0039(8)
C32 0.0370(11) 0.0318(10) 0.0368(11) -0.0013(8) 0.0119(8) 0.0062(8)
C33 0.0250(9) 0.0239(9) 0.0393(10) 0.0049(8) 0.0085(8) -0.0032(7)
C34 0.0521(13) 0.0271(9) 0.0328(10) 0.0063(8) 0.0098(9) -0.0005(9)
C35 0.0300(10) 0.0279(10) 0.0493(12) 0.0004(9) -0.0037(9) -0.0077(8)
C99 0.0523(15) 0.0719(18) 0.0592(16) 0.0008(14) 0.0031(12) 0.0147(13)
B1 0.0332(12) 0.0307(11) 0.0350(11) -0.0068(9) 0.0018(9) 0.0034(9)
B2 0.0305(12) 0.0375(12) 0.0383(12) -0.0089(10) -0.0101(9) 0.0071(9)

loop_
_atom_type_symbol
_atom_type_description
_atom_type_scat_dispersion_real
_atom_type_scat_dispersion_imag
_atom_type_scat_source
C C 0.0181 0.0091 'International Tables Vol C Tables 4.2.6.8 and 6.1.1.4'
H H 0.0000 0.0000 'International Tables Vol C Tables 4.2.6.8 and 6.1.1.4'
B B 0.0090 0.0039 'International Tables Vol C Tables 4.2.6.8 and 6.1.1.4'
Cl Cl 0.3639 0.7018 'International Tables Vol C Tables 4.2.6.8 and 6.1.1.4'
F F 0.0727 0.0534 'International Tables Vol C Tables 4.2.6.8 and 6.1.1.4'
N N 0.0311 0.0180 'International Tables Vol C Tables 4.2.6.8 and 6.1.1.4'
Se Se -0.7943 1.1372 'International Tables Vol C Tables 4.2.6.8 and 6.1.1.4'

loop_
_exptl_crystal_face_index_h
_exptl_crystal_face_index_k
_exptl_crystal_face_index_l
_exptl_crystal_face_perp_dist
-1.00 1.00 1.00 0.1300
1.00 -1.00 -1.00 0.0800
1.00 -2.00 3.00 0.1300
1.00 1.00 1.00 0.1000
-1.00 -1.00 -1.00 0.1300
0.00 -1.00 1.00 0.1000
-1.00 -1.00 1.00 0.1200
-1.00 1.00 -3.00 0.1630

loop_
_geom_angle_atom_site_label_1
_geom_angle_atom_site_label_2
_geom_angle_atom_site_label_3
_geom_angle
C21 Se1 C1 97.30(7)
C3 N1 C4 120.45(13)
C3 N1 C7 120.06(13)
C7 N1 C4 119.18(13)
C2 N2 C10 121.56(14)
C2 N2 C13 119.24(14)
C10 N2 C13 119.00(14)
C22 N3 C24 118.47(14)
C22 N3 C27 122.38(14)
C27 N3 C24 119.14(13)
C23 N4 C30 117.02(14)
C23 N4 C33 122.90(14)
C33 N4 C30 120.05(13)
C2 C1 Se1 148.32(13)
C2 C1 C3 62.17(11)
C3 C1 Se1 147.26(13)
N2 C2 C1 150.24(16)
N2 C2 C3 150.82(16)
C1 C2 C3 58.94(11)
N1 C3 C1 152.14(16)
N1 C3 C2 148.93(15)
C1 C3 C2 58.89(11)
N1 C4 C5 110.68(14)
N1 C4 C6 111.50(14)
C5 C4 C6 112.38(17)
N1 C7 C8 112.03(15)
N1 C7 C9 109.87(15)
C8 C7 C9 112.55(16)
N2 C10 C11 110.40(19)
N2 C10 C12 110.42(18)
C12 C10 C11 113.6(2)
N2 C13 C14 109.96(14)
N2 C13 C15 110.67(14)
C15 C13 C14 113.37(16)
C22 C21 Se1 147.74(13)
C23 C21 Se1 149.96(13)
C23 C21 C22 62.21(12)
N3 C22 C21 148.23(16)
N3 C22 C23 153.11(16)
C21 C22 C23 58.66(11)
N4 C23 C21 145.96(16)
N4 C23 C22 154.83(16)
C21 C23 C22 59.13(11)
N3 C24 C25 109.76(15)
N3 C24 C26 111.87(15)
C25 C24 C26 112.92(16)
N3 C27 C28 110.44(14)
N3 C27 C29 111.52(15)
C29 C27 C28 112.50(16)
N4 C30 C31 110.85(15)
N4 C30 C32 110.83(14)
C31 C30 C32 112.83(16)
N4 C33 C34 110.33(15)
N4 C33 C35 110.84(15)
C34 C33 C35 114.15(16)
Cl1 C99 Cl2 111.57(16)
F1 B1 F2 111.54(19)
F1 B1 F3 109.60(18)
F1 B1 F4 109.70(18)
F2 B1 F3 109.57(16)
F2 B1 F4 108.54(17)
F4 B1 F3 107.80(17)
F6 B2 F5 107.41(18)
F7 B2 F5 110.37(18)
F7 B2 F6 109.35(19)
F8 B2 F5 109.39(19)
F8 B2 F6 110.1(2)
F8 B2 F7 110.21(18)

loop_
_geom_bond_atom_site_label_1
_geom_bond_atom_site_label_2
_geom_bond_distance
Se1 C1 1.8847(16)
Se1 C21 1.8773(16)
Cl1 C99 1.748(3)
Cl2 C99 1.764(3)
F1 B1 1.374(3)
F2 B1 1.381(3)
F3 B1 1.401(3)
F4 B1 1.394(3)
F5 B2 1.391(3)
F6 B2 1.385(3)
F7 B2 1.378(2)
F8 B2 1.374(3)
N1 C3 1.306(2)
N1 C4 1.493(2)
N1 C7 1.489(2)
N2 C2 1.303(2)
N2 C10 1.484(2)
N2 C13 1.491(2)
N3 C22 1.307(2)
N3 C24 1.493(2)
N3 C27 1.487(2)
N4 C23 1.308(2)
N4 C30 1.488(2)
N4 C33 1.486(2)
C1 C2 1.375(2)
C1 C3 1.376(2)
C2 C3 1.420(2)
C4 C5 1.513(3)
C4 C6 1.513(3)
C7 C8 1.510(3)
C7 C9 1.515(3)
C10 C11 1.519(3)
C10 C12 1.513(4)
C13 C14 1.518(3)
C13 C15 1.517(3)
C21 C22 1.375(2)
C21 C23 1.368(2)
C22 C23 1.417(2)
C24 C25 1.519(3)
C24 C26 1.519(3)
C27 C28 1.523(3)
C27 C29 1.520(3)
C30 C31 1.521(3)
C30 C32 1.521(3)
C33 C34 1.518(3)
C33 C35 1.518(3)
